data_2205686
loop_
_publ_author_name
'Jin, Long-Fei'
'Xiao, Feng-Ping'

_publ_section_title
;
Methyl 3-nitrobenzoate
;
_journal_issue 5
_journal_name_full 'Acta Crystallographica, Section E'
_journal_page_first o1238
_journal_page_last o1239
_journal_paper_doi 10.1107/S1600536805009955
_journal_volume 61
_journal_year 2005
_chemical_formula_iupac 'C8 H7 N O4'
_chemical_formula_moiety 'C8 H7 N O4'
_chemical_formula_sum 'C8 H7 N O4'
_chemical_formula_weight 181.15
_chemical_name_systematic
;
Methyl 3-nitrobenzoate
;
_space_group_IT_number 14
_symmetry_cell_setting monoclinic
_symmetry_space_group_name_Hall '-P 2ybc'
_symmetry_space_group_name_H-M 'P 1 21/c 1'
_atom_sites_solution_hydrogens geom
_atom_sites_solution_primary direct
_atom_sites_solution_secondary difmap
_audit_creation_method SHELXL97
_cell_angle_alpha 90.00
_cell_angle_beta 102.784(4)
_cell_angle_gamma 90.00
_cell_formula_units_Z 4
_cell_length_a 7.4937(19)
_cell_length_b 11.764(3)
_cell_length_c 9.778(2)
_cell_measurement_reflns_used 1544
_cell_measurement_temperature 293(2)
_cell_measurement_theta_max 26.02
_cell_measurement_theta_min 2.75
_cell_volume 840.6(3)
_computing_cell_refinement 'SAINT (Bruker, 2001)'
_computing_data_collection 'SMART (Bruker, 2001)'
_computing_data_reduction SAINT
_computing_molecular_graphics 'SHELXTL (Bruker, 2001)'
_computing_publication_material SHELXTL
_computing_structure_refinement 'SHELXL97 (Sheldrick, 1997)'
_computing_structure_solution 'SHELXS97 (Sheldrick, 1997)'
_diffrn_ambient_temperature 293(2)
_diffrn_measured_fraction_theta_full 0.988
_diffrn_measured_fraction_theta_max 0.988
_diffrn_measurement_device_type 'Bruker SMART CCD area-detector'
_diffrn_measurement_method '\f and \w'
_diffrn_radiation_monochromator graphite
_diffrn_radiation_source 'fine-focus sealed tube'
_diffrn_radiation_type MoK\a
_diffrn_radiation_wavelength 0.71073
_diffrn_reflns_av_R_equivalents 0.0242
_diffrn_reflns_av_sigmaI/netI 0.0287
_diffrn_reflns_limit_h_max 9
_diffrn_reflns_limit_h_min -6
_diffrn_reflns_limit_k_max 15
_diffrn_reflns_limit_k_min -14
_diffrn_reflns_limit_l_max 9
_diffrn_reflns_limit_l_min -12
_diffrn_reflns_number 4948
_diffrn_reflns_theta_full 27.49
_diffrn_reflns_theta_max 27.49
_diffrn_reflns_theta_min 2.75
_diffrn_standards_number 0
_exptl_absorpt_coefficient_mu 0.117
_exptl_absorpt_correction_type none
_exptl_crystal_colour colourless
_exptl_crystal_density_diffrn 1.431
_exptl_crystal_density_meas ?
_exptl_crystal_density_method .
_exptl_crystal_description block
_exptl_crystal_F_000 376
_exptl_crystal_size_max 0.30
_exptl_crystal_size_mid 0.30
_exptl_crystal_size_min 0.20
_refine_diff_density_max 0.162
_refine_diff_density_min -0.211
_refine_ls_extinction_coef 0.040(6)
_refine_ls_extinction_expression Fc^*^=kFc[1+0.001xFc^2^\l^3^/sin(2\q)]^-1/4^
_refine_ls_extinction_method 'SHELXL97 (Sheldrick, 1997)'
_refine_ls_goodness_of_fit_ref 1.039
_refine_ls_hydrogen_treatment constr
_refine_ls_matrix_type full
_refine_ls_number_parameters 120
_refine_ls_number_reflns 1907
_refine_ls_number_restraints 0
_refine_ls_restrained_S_all 1.039
_refine_ls_R_factor_all 0.0622
_refine_ls_R_factor_gt 0.0460
_refine_ls_shift/su_max 0.000
_refine_ls_shift/su_mean 0.000
_refine_ls_structure_factor_coef Fsqd
_refine_ls_weighting_details 'calc w = 1/[\s^2^(Fo^2^)+(0.0691P)^2^+0.0488P] where P = (Fo^2^+2Fc^2^)/3'
_refine_ls_weighting_scheme calc
_refine_ls_wR_factor_gt 0.1195
_refine_ls_wR_factor_ref 0.1322
_reflns_number_gt 1394
_reflns_number_total 1907
_reflns_threshold_expression I>2\s(I)
_cod_data_source_file cv6484.cif
_cod_original_sg_symbol_H-M 'P 21/c'
_cod_database_code 2205686

loop_
_symmetry_equiv_pos_as_xyz
'x, y, z'
'-x, y+1/2, -z+1/2'
'-x, -y, -z'
'x, -y-1/2, z-1/2'

loop_
_atom_site_label
_atom_site_fract_x
_atom_site_fract_y
_atom_site_fract_z
_atom_site_U_iso_or_equiv
_atom_site_adp_type
_atom_site_calc_flag
_atom_site_refinement_flags
_atom_site_occupancy
_atom_site_type_symbol
C1 0.63722(18) 0.87105(11) 0.36782(14) 0.0474(3) Uani d . 1 C
C6 0.6856(2) 0.75797(12) 0.39308(16) 0.0567(4) Uani d . 1 C
H6 0.6341 0.7027 0.3283 0.068 Uiso calc R 1 H
C5 0.8092(2) 0.72707(14) 0.51330(16) 0.0655(5) Uani d . 1 C
H5 0.8407 0.6510 0.5291 0.079 Uiso calc R 1 H
C4 0.8868(2) 0.80762(14) 0.61045(17) 0.0613(4) Uani d . 1 C
H4 0.9704 0.7870 0.6919 0.074 Uiso calc R 1 H
C3 0.83717(19) 0.91977(12) 0.58366(14) 0.0518(4) Uani d . 1 C
C2 0.71387(18) 0.95337(11) 0.46460(14) 0.0486(4) Uani d . 1 C
H2 0.6826 1.0296 0.4493 0.058 Uiso calc R 1 H
C7 0.5039(2) 0.90871(12) 0.23957(15) 0.0531(4) Uani d . 1 C
C8 0.3091(3) 0.85231(18) 0.02865(17) 0.0794(6) Uani d . 1 C
H8A 0.2061 0.8900 0.0519 0.119 Uiso calc R 1 H
H8B 0.2686 0.7845 -0.0236 0.119 Uiso calc R 1 H
H8C 0.3659 0.9021 -0.0269 0.119 Uiso calc R 1 H
N1 0.91694(18) 1.00684(12) 0.68691(13) 0.0633(4) Uani d . 1 N
O4 1.0208(2) 0.97603(13) 0.79383(14) 0.1000(5) Uani d . 1 O
O3 0.87585(18) 1.10570(11) 0.66148(12) 0.0784(4) Uani d . 1 O
O1 0.43902(15) 0.82299(9) 0.15531(11) 0.0666(4) Uani d . 1 O
O2 0.45890(17) 1.00583(9) 0.21614(12) 0.0749(4) Uani d . 1 O

loop_
_atom_site_aniso_label
_atom_site_aniso_U_11
_atom_site_aniso_U_22
_atom_site_aniso_U_33
_atom_site_aniso_U_12
_atom_site_aniso_U_13
_atom_site_aniso_U_23
C1 0.0501(7) 0.0410(7) 0.0506(7) 0.0003(6) 0.0101(6) 0.0015(6)
C6 0.0662(9) 0.0410(8) 0.0627(9) 0.0003(6) 0.0140(7) -0.0017(6)
C5 0.0775(11) 0.0449(8) 0.0733(11) 0.0120(7) 0.0151(8) 0.0099(7)
C4 0.0631(9) 0.0606(10) 0.0571(9) 0.0110(7) 0.0067(7) 0.0097(7)
C3 0.0518(8) 0.0523(8) 0.0503(8) 0.0010(6) 0.0090(6) 0.0001(6)
C2 0.0517(8) 0.0400(7) 0.0526(8) 0.0015(6) 0.0083(6) 0.0014(5)
C7 0.0540(8) 0.0481(8) 0.0548(8) -0.0017(6) 0.0071(6) 0.0003(6)
C8 0.0732(11) 0.0896(14) 0.0643(11) -0.0010(9) -0.0088(9) -0.0101(9)
N1 0.0626(8) 0.0657(9) 0.0569(8) -0.0029(6) 0.0029(6) -0.0045(6)
O4 0.1080(11) 0.0962(11) 0.0724(9) 0.0088(8) -0.0305(7) -0.0068(7)
O3 0.0930(9) 0.0598(8) 0.0736(8) -0.0088(6) -0.0005(6) -0.0106(6)
O1 0.0703(7) 0.0584(7) 0.0622(7) 0.0006(5) -0.0042(5) -0.0094(5)
O2 0.0875(9) 0.0498(7) 0.0741(8) 0.0060(6) -0.0107(6) 0.0060(5)

loop_
_atom_type_symbol
_atom_type_description
_atom_type_scat_dispersion_real
_atom_type_scat_dispersion_imag
_atom_type_scat_source
C C 0.0033 0.0016 'International Tables Vol C Tables 4.2.6.8 and 6.1.1.4'
H H 0.0000 0.0000 'International Tables Vol C Tables 4.2.6.8 and 6.1.1.4'
N N 0.0061 0.0033 'International Tables Vol C Tables 4.2.6.8 and 6.1.1.4'
O O 0.0106 0.0060 'International Tables Vol C Tables 4.2.6.8 and 6.1.1.4'

loop_
_geom_angle_atom_site_label_1
_geom_angle_atom_site_label_2
_geom_angle_atom_site_label_3
_geom_angle
_geom_angle_publ_flag
C6 C1 C2 119.74(13) ?
C6 C1 C7 122.43(13) yes
C2 C1 C7 117.84(12) yes
C5 C6 C1 120.40(14) ?
C5 C6 H6 119.8 ?
C1 C6 H6 119.8 ?
C6 C5 C4 120.66(14) ?
C6 C5 H5 119.7 ?
C4 C5 H5 119.7 ?
C5 C4 C3 118.19(14) ?
C5 C4 H4 120.9 ?
C3 C4 H4 120.9 ?
C2 C3 C4 122.56(14) ?
C2 C3 N1 118.46(13) ?
C4 C3 N1 118.98(13) ?
C3 C2 C1 118.46(13) ?
C3 C2 H2 120.8 ?
C1 C2 H2 120.8 ?
O2 C7 O1 123.90(14) yes
O2 C7 C1 123.56(13) yes
O1 C7 C1 112.53(12) ?
O1 C8 H8A 109.5 ?
O1 C8 H8B 109.5 ?
H8A C8 H8B 109.5 ?
O1 C8 H8C 109.5 ?
H8A C8 H8C 109.5 ?
H8B C8 H8C 109.5 ?
O4 N1 O3 123.24(14) yes
O4 N1 C3 118.03(15) ?
O3 N1 C3 118.73(12) ?
C7 O1 C8 116.01(13) yes

loop_
_geom_bond_atom_site_label_1
_geom_bond_atom_site_label_2
_geom_bond_distance
_geom_bond_publ_flag
C1 C6 1.387(2) ?
C1 C2 1.3866(19) ?
C1 C7 1.488(2) yes
C6 C5 1.375(2) ?
C6 H6 0.9300 ?
C5 C4 1.376(2) ?
C5 H5 0.9300 ?
C4 C3 1.380(2) ?
C4 H4 0.9300 ?
C3 C2 1.3744(19) ?
C3 N1 1.469(2) yes
C2 H2 0.9300 ?
C7 O2 1.1988(17) yes
C7 O1 1.3245(18) yes
C8 O1 1.4376(18) yes
C8 H8A 0.9600 ?
C8 H8B 0.9600 ?
C8 H8C 0.9600 ?
N1 O4 1.2124(16) yes
N1 O3 1.2146(18) yes

loop_
_geom_torsion_atom_site_label_1
_geom_torsion_atom_site_label_2
_geom_torsion_atom_site_label_3
_geom_torsion_atom_site_label_4
_geom_torsion
_geom_torsion_publ_flag
C2 C1 C6 C5 -0.1(2) ?
C7 C1 C6 C5 -179.85(14) yes
C1 C6 C5 C4 0.0(2) ?
C6 C5 C4 C3 -0.1(2) ?
C5 C4 C3 C2 0.1(2) ?
C5 C4 C3 N1 179.30(14) ?
C4 C3 C2 C1 -0.2(2) ?
N1 C3 C2 C1 -179.37(12) ?
C6 C1 C2 C3 0.2(2) ?
C7 C1 C2 C3 179.94(13) ?
C6 C1 C7 O2 179.35(15) yes
C2 C1 C7 O2 -0.4(2) ?
C6 C1 C7 O1 0.1(2) ?
C2 C1 C7 O1 -179.65(12) yes
C2 C3 N1 O4 177.53(14) ?
C4 C3 N1 O4 -1.7(2) yes
C2 C3 N1 O3 -2.4(2) ?
C4 C3 N1 O3 178.45(14) yes
O2 C7 O1 C8 0.8(2) ?
C1 C7 O1 C8 -179.95(13) yes

loop_
_cod_related_entry_id
_cod_related_entry_database
_cod_related_entry_code
1 ChemSpider 62472
